data_7154081
loop_
_publ_author_name
'Muthusamy, Sengodagounder'
'Karikalan, Thangaraju'

_publ_section_title
;
 Rhodium(ii) catalyzed synthesis of macrocycles incorporating oxindole via
 O-H/N-H insertion reactions.
;
_journal_issue 45
_journal_name_full 'Organic &amp; biomolecular chemistry'
_journal_page_first 9243
_journal_page_last 9256
_journal_paper_doi 10.1039/c4ob01671h
_journal_volume 12
_journal_year 2014
_chemical_formula_moiety 'C29 H37 N O5'
_chemical_formula_sum 'C29 H37 N O5'
_chemical_formula_weight 479.60
_space_group_crystal_system monoclinic
_space_group_IT_number 14
_space_group_name_Hall '-P 2ybc'
_space_group_name_H-M_alt 'P 1 21/c 1'
_symmetry_space_group_name_Hall '-P 2ybc'
_symmetry_space_group_name_H-M 'P 1 21/c 1'
_atom_sites_solution_primary iterative
_audit_creation_date 2013-06-13
_audit_creation_method
;
  Olex2 1.2
  (compiled Apr 23 2013 17:54:37, GUI svn.r4466)
;
_cell_angle_alpha 90
_cell_angle_beta 96.831(2)
_cell_angle_gamma 90
_cell_formula_units_Z 4
_cell_length_a 8.8916(3)
_cell_length_b 34.6623(15)
_cell_length_c 8.5392(3)
_cell_measurement_reflns_used 6556
_cell_measurement_temperature 296.15
_cell_measurement_theta_max 23.81
_cell_measurement_theta_min 2.35
_cell_volume 2613.13(17)
_computing_data_reduction 'SAINT v7.34A (Bruker, 200?)'
_computing_molecular_graphics
;
O. V. Dolomanov, L. J. Bourhis, R. J. Gildea, J. A. K. Howard and H. Puschmann,
OLEX2: a complete structure solution, refinement and analysis program.
J. Appl. Cryst. (2009). 42, 339-341.
;
_computing_publication_material
;
O. V. Dolomanov, L. J. Bourhis, R. J. Gildea, J. A. K. Howard and H. Puschmann,
OLEX2: a complete structure solution, refinement and analysis program.
J. Appl. Cryst. (2009). 42, 339-341.
;
_computing_structure_refinement
;
olex2.refine (L.J. Bourhis, O.V. Dolomanov, R.J. Gildea, J.A.K. Howard,
H. Puschmann, in preparation, 2011)
;
_computing_structure_solution
;
olex2.solve (L.J. Bourhis, O.V. Dolomanov, R.J. Gildea, J.A.K. Howard,
H. Puschmann, in preparation, 2011)
;
_diffrn_ambient_temperature 296.15
_diffrn_measured_fraction_theta_full 0.9731
_diffrn_measured_fraction_theta_max 0.9700
_diffrn_measurement_device_type 'CCD area detector'
_diffrn_measurement_method 'phi and omega scans'
_diffrn_radiation_monochromator graphite
_diffrn_radiation_type MoK\a
_diffrn_radiation_wavelength 0.71073
_diffrn_reflns_av_R_equivalents 0.0345
_diffrn_reflns_av_unetI/netI 0.0318
_diffrn_reflns_limit_h_max 11
_diffrn_reflns_limit_h_min -11
_diffrn_reflns_limit_k_max 43
_diffrn_reflns_limit_k_min -47
_diffrn_reflns_limit_l_max 11
_diffrn_reflns_limit_l_min -10
_diffrn_reflns_number 29330
_diffrn_reflns_theta_full 29.3367
_diffrn_reflns_theta_max 29.34
_diffrn_reflns_theta_min 1.17
_exptl_absorpt_coefficient_mu 0.082
_exptl_absorpt_correction_type none
_exptl_crystal_colour colourless
_exptl_crystal_density_diffrn 1.2190
_exptl_crystal_density_meas ?
_exptl_crystal_description PRISM
_exptl_crystal_F_000 1032
_exptl_crystal_size_max 0.1
_exptl_crystal_size_mid 0.1
_exptl_crystal_size_min 0.09
_refine_diff_density_max 1.2580
_refine_diff_density_min -0.5915
_refine_diff_density_rms 0.0713
_refine_ls_d_res_high 0.7253
_refine_ls_d_res_low 17.3312
_refine_ls_goodness_of_fit_ref 1.6651
_refine_ls_hydrogen_treatment mixed
_refine_ls_matrix_type full
_refine_ls_number_constraints 60
_refine_ls_number_parameters 315
_refine_ls_number_reflns 6948
_refine_ls_number_restraints 0
_refine_ls_restrained_S_all 1.6651
_refine_ls_R_factor_all 0.1308
_refine_ls_R_factor_gt 0.0848
_refine_ls_shift/su_max 0.119
_refine_ls_shift/su_mean 0.016
_refine_ls_structure_factor_coef Fsqd
_refine_ls_weighting_details 'w=1/[\s^2^(Fo^2^)+(0.1P)^2^] where P=(Fo^2^+2Fc^2^)/3'
_refine_ls_weighting_scheme calc
_refine_ls_wR_factor_ref 0.2800
_reflns_Friedel_coverage 0.0
_reflns_limit_h_max 11
_reflns_limit_h_min -11
_reflns_limit_k_max 47
_reflns_limit_k_min 0
_reflns_limit_l_max 11
_reflns_limit_l_min 0
_reflns_number_gt 4125
_reflns_number_total 6948
_reflns_threshold_expression I>=2u(I)
_cod_data_source_file c4ob01671h2.cif
_cod_data_source_block macrocycle_12a
_cod_depositor_comments
;Adding full bibliography for 7154081--7154082.cif.

The following automatic conversions were performed:

'_exptl_crystal_density_meas' value 'not measured' was changed to '?'
- the value is perceived as not measured.

Automatic conversion script
Id: cif_fix_values 3008 2015-01-20 13:52:24Z robertas 
;
_cod_database_code 7154081
_olex2_refinement_description
;
1. Fixed Uiso
 At 1.2 times of:
  All C(H) groups, All C(H,H) groups
2.a Ternary CH refined with riding coordinates:
 C10(H10)
2.b Secondary CH2 refined with riding coordinates:
 C7(H7a,H7b), C11(H11a,H11b), C17(H17a,H17b), C19(H19a,H19b), C21(H21a,H21b),
 C22(H22a,H22b), C25(H25a,H25b), C27(H27a,H27b), C28(H28a,H28b), C29(H29a,H29b),
  C30(H30a,H30b), C32(H32a,H32b), C34(H34a,H34b), C35(H35a,H35b)
2.c Aromatic/amide H refined with riding coordinates:
 C23(H23), C8(H8), C12(H12), C13(H13), C26(H26), C24(H24), C33(H33), C14(H14)
;

loop_
_space_group_symop_id
_space_group_symop_operation_xyz
1 x,y,z
2 -x,y+1/2,-z+1/2
3 -x,-y,-z
4 x,-y-1/2,z-1/2

loop_
_atom_site_label
_atom_site_type_symbol
_atom_site_fract_x
_atom_site_fract_y
_atom_site_fract_z
_atom_site_U_iso_or_equiv
_atom_site_adp_type
_atom_site_occupancy
_atom_site_refinement_flags_posn
O1 O 0.8044(2) 0.52466(5) 0.4399(2) 0.0625(5) Uani 1.000000 .
O2 O 0.8574(2) 0.76637(5) 0.4283(2) 0.0630(5) Uani 1.000000 .
N3 N 0.5099(2) 0.56263(6) 0.1917(2) 0.0489(5) Uani 1.000000 .
O4 O 1.1110(3) 0.76620(6) 0.6428(2) 0.0769(6) Uani 1.000000 .
O5 O 0.5016(3) 0.55960(7) 0.4594(2) 0.0853(7) Uani 1.000000 .
C6 C 0.9763(3) 0.82245(7) 0.5454(3) 0.0532(6) Uani 1.000000 .
C7 C 0.6108(3) 0.68976(7) 0.2240(3) 0.0583(7) Uani 1.000000 .
C8 C 0.7798(3) 0.50358(8) -0.0897(3) 0.0631(7) Uani 1.000000 .
C9 C 0.6973(3) 0.51912(6) 0.1582(3) 0.0479(6) Uani 1.000000 .
C10 C 0.6751(3) 0.51817(7) 0.3299(3) 0.0533(6) Uani 1.000000 .
C11 C 0.7471(3) 0.74944(8) 0.3127(4) 0.0648(7) Uani 1.000000 .
C12 C 0.6744(3) 0.52883(8) -0.1646(3) 0.0606(7) Uani 1.000000 .
C13 C 0.5793(3) 0.54958(7) -0.0799(3) 0.0543(6) Uani 1.000000 .
C14 C 0.9838(3) 0.86268(8) 0.5496(4) 0.0674(8) Uani 1.000000 .
C15 C 0.5524(3) 0.54902(8) 0.3398(3) 0.0578(6) Uani 1.000000 .
C16 C 0.8747(3) 0.80524(7) 0.4254(3) 0.0544(6) Uani 1.000000 .
C17 C 0.8771(3) 0.56114(8) 0.4213(3) 0.0669(8) Uani 1.000000 .
C18 C 0.5937(2) 0.54486(6) 0.0804(3) 0.0437(5) Uani 1.000000 .
C19 C 1.0918(3) 0.60301(8) 0.5377(3) 0.0640(7) Uani 1.000000 .
C20 C 1.0767(3) 0.80239(8) 0.6684(4) 0.0643(7) Uani 1.000000 .
C21 C 0.3948(3) 0.59232(7) 0.1543(4) 0.0587(7) Uani 1.000000 .
C22 C 1.2277(3) 0.60582(8) 0.6605(4) 0.0669(8) Uani 1.000000 .
C23 C 0.7916(3) 0.49855(7) 0.0726(3) 0.0583(7) Uani 1.000000 .
C24 C 0.8066(4) 0.86860(9) 0.3240(4) 0.0761(9) Uani 1.000000 .
C25 C 1.0104(3) 0.56430(8) 0.5424(3) 0.0649(7) Uani 1.000000 .
C26 C 0.7923(3) 0.82948(9) 0.3142(4) 0.0670(8) Uani 1.000000 .
C27 C 0.4595(3) 0.63156(7) 0.1209(3) 0.0585(7) Uani 1.000000 .
C28 C 0.5659(3) 0.64858(8) 0.2555(3) 0.0624(7) Uani 1.000000 .
C29 C 0.7216(3) 0.70782(8) 0.3505(3) 0.0668(8) Uani 1.000000 .
C30 C 1.3135(4) 0.64351(10) 0.6536(4) 0.0812(9) Uani 1.000000 .
O31 O 1.1304(4) 0.81839(8) 0.7863(4) 0.1362(12) Uani 1.000000 .
C32 C 1.2169(4) 0.74881(11) 0.7656(5) 0.0934(11) Uani 1.000000 .
C33 C 0.9002(4) 0.88587(9) 0.4422(4) 0.0761(9) Uani 1.000000 .
C34 C 1.2110(4) 0.68265(12) 0.6910(5) 0.1032(14) Uani 1.000000 .
C35 C 1.3038(4) 0.71569(13) 0.7150(5) 0.1065(13) Uani 1.000000 .
H23 H 0.8623(3) 0.48150(7) 0.1228(3) 0.0699(8) Uiso 1.000000 R
H8 H 0.8433(3) 0.48984(8) -0.1485(3) 0.0757(9) Uiso 1.000000 R
H12 H 0.6676(3) 0.53187(8) -0.2735(3) 0.0727(8) Uiso 1.000000 R
H13 H 0.5074(3) 0.56632(7) -0.1302(3) 0.0651(7) Uiso 1.000000 R
H26 H 0.7271(3) 0.81866(9) 0.2328(4) 0.0804(9) Uiso 1.000000 R
H24 H 0.7513(4) 0.88391(9) 0.2485(4) 0.0914(10) Uiso 1.000000 R
H33 H 0.9069(4) 0.91260(9) 0.4495(4) 0.0913(10) Uiso 1.000000 R
H14 H 1.0487(3) 0.87431(8) 0.6292(4) 0.0808(9) Uiso 1.000000 R
H7a H 0.6547(3) 0.69037(7) 0.1253(3) 0.0699(8) Uiso 1.000000 R
H7b H 0.5199(3) 0.70546(7) 0.2105(3) 0.0699(8) Uiso 1.000000 R
H10 H 0.6324(3) 0.49302(7) 0.3529(3) 0.0640(7) Uiso 1.000000 R
H11a H 0.6524(3) 0.76345(8) 0.3097(4) 0.0777(9) Uiso 1.000000 R
H11b H 0.7817(3) 0.75136(8) 0.2094(4) 0.0777(9) Uiso 1.000000 R
H17a H 0.9089(3) 0.56290(8) 0.3168(3) 0.0803(9) Uiso 1.000000 R
H17b H 0.8069(3) 0.58204(8) 0.4336(3) 0.0803(9) Uiso 1.000000 R
H19a H 1.0215(3) 0.62359(8) 0.5545(3) 0.0768(9) Uiso 1.000000 R
H19b H 1.1240(3) 0.60656(8) 0.4341(3) 0.0768(9) Uiso 1.000000 R
H21a H 0.3271(3) 0.58416(7) 0.0629(4) 0.0704(8) Uiso 1.000000 R
H21b H 0.3355(3) 0.59469(7) 0.2421(4) 0.0704(8) Uiso 1.000000 R
H22a H 1.1946(3) 0.60320(8) 0.7642(4) 0.0803(9) Uiso 1.000000 R
H22b H 1.2957(3) 0.58458(8) 0.6463(4) 0.0803(9) Uiso 1.000000 R
H25a H 0.9778(3) 0.56085(8) 0.6459(3) 0.0778(9) Uiso 1.000000 R
H25b H 1.0810(3) 0.54373(8) 0.5265(3) 0.0778(9) Uiso 1.000000 R
H27a H 0.5136(3) 0.62939(7) 0.0291(3) 0.0701(8) Uiso 1.000000 R
H27b H 0.3762(3) 0.64937(7) 0.0946(3) 0.0701(8) Uiso 1.000000 R
H28a H 0.6565(3) 0.63280(8) 0.2726(3) 0.0748(8) Uiso 1.000000 R
H28b H 0.5170(3) 0.64789(8) 0.3511(3) 0.0748(8) Uiso 1.000000 R
H29a H 0.6825(3) 0.70593(8) 0.4514(3) 0.0802(9) Uiso 1.000000 R
H29b H 0.8171(3) 0.69401(8) 0.3581(3) 0.0802(9) Uiso 1.000000 R
H30a H 1.4036(4) 0.64254(10) 0.7297(4) 0.0974(11) Uiso 1.000000 R
H30b H 1.3460(4) 0.64618(10) 0.5497(4) 0.0974(11) Uiso 1.000000 R
H32a H 1.2879(4) 0.76847(11) 0.8083(5) 0.1121(14) Uiso 1.000000 R
H32b H 1.1609(4) 0.74037(11) 0.8502(5) 0.1121(14) Uiso 1.000000 R
H34a H 1.1334(4) 0.68711(12) 0.6030(5) 0.1238(16) Uiso 1.000000 R
H34b H 1.1611(4) 0.67800(12) 0.7842(5) 0.1238(16) Uiso 1.000000 R
H35a H 1.3445(4) 0.72212(13) 0.6178(5) 0.1278(15) Uiso 1.000000 R
H35b H 1.3882(4) 0.71024(13) 0.7948(5) 0.1278(15) Uiso 1.000000 R

loop_
_atom_site_aniso_label
_atom_site_aniso_U_11
_atom_site_aniso_U_22
_atom_site_aniso_U_33
_atom_site_aniso_U_12
_atom_site_aniso_U_13
_atom_site_aniso_U_23
O1 0.0786(12) 0.0518(10) 0.0525(11) 0.0039(9) -0.0120(9) 0.0068(8)
O2 0.0701(12) 0.0556(11) 0.0623(12) -0.0094(9) 0.0039(9) -0.0094(8)
N3 0.0477(11) 0.0463(11) 0.0518(12) 0.0017(8) 0.0022(9) -0.0006(9)
O4 0.1012(15) 0.0669(13) 0.0639(13) 0.0116(11) 0.0149(12) -0.0004(10)
O5 0.0993(15) 0.1012(17) 0.0602(14) 0.0192(13) 0.0297(12) 0.0005(11)
C6 0.0529(14) 0.0522(14) 0.0570(16) -0.0038(11) 0.0177(12) -0.0051(11)
C7 0.0573(15) 0.0560(15) 0.0618(17) -0.0029(12) 0.0082(13) -0.0075(12)
C8 0.0609(16) 0.0668(18) 0.0643(18) -0.0119(14) 0.0189(14) -0.0175(14)
C9 0.0480(12) 0.0446(13) 0.0498(14) -0.0045(10) 0.0001(10) -0.0027(10)
C10 0.0622(15) 0.0496(14) 0.0462(14) 0.0011(11) -0.0017(11) 0.0057(10)
C11 0.0653(17) 0.0641(17) 0.0647(18) -0.0043(13) 0.0070(14) -0.0111(13)
C12 0.0695(16) 0.0636(16) 0.0487(15) -0.0205(14) 0.0076(13) -0.0079(12)
C13 0.0552(14) 0.0546(14) 0.0505(15) -0.0112(11) -0.0040(11) 0.0020(11)
C14 0.0625(16) 0.0590(16) 0.083(2) -0.0076(13) 0.0180(15) -0.0164(14)
C15 0.0630(15) 0.0570(15) 0.0547(16) -0.0017(12) 0.0130(13) 0.0018(12)
C16 0.0567(14) 0.0538(14) 0.0561(16) -0.0053(12) 0.0207(12) -0.0065(11)
C17 0.0790(18) 0.0564(16) 0.0597(18) 0.0006(14) -0.0148(14) 0.0042(13)
C18 0.0450(12) 0.0379(11) 0.0471(14) -0.0075(9) 0.0010(10) -0.0010(9)
C19 0.0654(16) 0.0660(17) 0.0590(17) 0.0097(14) 0.0002(13) -0.0000(13)
C20 0.0702(17) 0.0627(17) 0.0609(18) -0.0099(14) 0.0119(14) -0.0070(14)
C21 0.0431(13) 0.0553(14) 0.0761(19) 0.0012(11) 0.0005(12) -0.0035(13)
C22 0.0646(16) 0.0628(17) 0.0707(19) 0.0125(13) -0.0030(14) -0.0050(13)
C23 0.0516(14) 0.0555(15) 0.0674(18) 0.0008(11) 0.0059(12) -0.0067(12)
C24 0.083(2) 0.0686(19) 0.077(2) 0.0120(16) 0.0134(17) 0.0108(16)
C25 0.0739(17) 0.0543(16) 0.0625(18) 0.0128(13) -0.0080(14) 0.0020(12)
C26 0.0714(18) 0.0688(18) 0.0618(18) -0.0043(14) 0.0113(14) -0.0044(14)
C27 0.0599(15) 0.0467(14) 0.0668(18) 0.0073(11) -0.0004(13) -0.0022(12)
C28 0.0680(16) 0.0584(16) 0.0607(17) -0.0071(13) 0.0076(13) -0.0036(12)
C29 0.0715(17) 0.0668(17) 0.0633(18) -0.0127(14) 0.0130(14) -0.0089(14)
C30 0.081(2) 0.092(2) 0.072(2) -0.0121(18) 0.0182(17) -0.0099(17)
O31 0.189(3) 0.0845(18) 0.115(2) 0.006(2) -0.063(2) -0.0221(16)
C32 0.100(3) 0.087(2) 0.097(3) 0.021(2) 0.022(2) 0.027(2)
C33 0.085(2) 0.0521(17) 0.093(2) 0.0041(15) 0.0159(19) -0.0004(16)
C34 0.093(2) 0.136(3) 0.088(3) -0.048(2) 0.041(2) -0.047(2)
C35 0.079(2) 0.142(4) 0.098(3) -0.010(2) 0.006(2) 0.008(2)

loop_
_atom_type_symbol
_atom_type_scat_dispersion_real
_atom_type_scat_dispersion_imag
_atom_type_scat_source
_atom_type_scat_dispersion_source
H 0.00000 0.00000 'International Tables Volume C Table 6.1.1.4 (pp. 500-502)' 'Henke, Gullikson and Davis, At. Data and Nucl. Data Tables, 1993, 54, 2'
C 0.00347 0.00161 'International Tables Volume C Table 6.1.1.4 (pp. 500-502)' 'Henke, Gullikson and Davis, At. Data and Nucl. Data Tables, 1993, 54, 2'
O 0.01158 0.00611 'International Tables Volume C Table 6.1.1.4 (pp. 500-502)' 'Henke, Gullikson and Davis, At. Data and Nucl. Data Tables, 1993, 54, 2'
N 0.00653 0.00323 'International Tables Volume C Table 6.1.1.4 (pp. 500-502)' 'Henke, Gullikson and Davis, At. Data and Nucl. Data Tables, 1993, 54, 2'

loop_
_geom_angle_atom_site_label_1
_geom_angle_atom_site_label_2
_geom_angle_atom_site_label_3
_geom_angle
C17 O1 C10 114.07(18)
C16 O2 C11 117.7(2)
C18 N3 C15 111.3(2)
C21 N3 C15 123.9(2)
C21 N3 C18 124.8(2)
C32 O4 C20 114.7(3)
C16 C6 C14 117.6(3)
C20 C6 C14 115.5(2)
C20 C6 C16 126.8(2)
C29 C7 C28 115.3(2)
C23 C8 C12 120.5(2)
C18 C9 C10 108.9(2)
C23 C9 C10 131.8(2)
C23 C9 C18 119.2(2)
C9 C10 O1 117.0(2)
C15 C10 O1 112.3(2)
C15 C10 C9 102.36(19)
C29 C11 O2 110.7(2)
C13 C12 C8 120.8(3)
C18 C13 C12 118.2(3)
C33 C14 C6 123.3(3)
O5 C15 N3 125.7(3)
C10 C15 N3 108.1(2)
C10 C15 O5 126.2(3)
C6 C16 O2 118.0(2)
C26 C16 O2 123.7(2)
C26 C16 C6 118.3(2)
C25 C17 O1 108.7(2)
C9 C18 N3 109.2(2)
C13 C18 N3 128.7(2)
C13 C18 C9 122.1(2)
C25 C19 C22 112.5(2)
C6 C20 O4 117.7(3)
O31 C20 O4 120.3(3)
O31 C20 C6 122.0(3)
C27 C21 N3 113.7(2)
C30 C22 C19 113.2(3)
C9 C23 C8 119.2(3)
C33 C24 C26 121.7(3)
C19 C25 C17 112.9(2)
C24 C26 C16 121.0(3)
C28 C27 C21 114.9(2)
C27 C28 C7 112.7(2)
C11 C29 C7 110.3(3)
C34 C30 C22 113.5(3)
C35 C32 O4 115.3(3)
C24 C33 C14 118.1(3)
C35 C34 C30 111.1(3)
C34 C35 C32 110.8(3)

loop_
_geom_bond_atom_site_label_1
_geom_bond_atom_site_label_2
_geom_bond_distance
O1 C10 1.413(3)
O1 C17 1.438(3)
O2 C11 1.432(3)
O2 C16 1.357(3)
N3 C15 1.360(3)
N3 C18 1.416(3)
N3 C21 1.460(3)
O4 C20 1.316(3)
O4 C32 1.454(4)
O5 C15 1.222(3)
C6 C14 1.396(4)
C6 C16 1.415(4)
C6 C20 1.470(4)
C7 C28 1.515(4)
C7 C29 1.509(4)
C8 C12 1.382(4)
C8 C23 1.389(4)
C9 C10 1.503(4)
C9 C18 1.393(3)
C9 C23 1.375(3)
C10 C15 1.537(4)
C11 C29 1.501(4)
C12 C13 1.379(4)
C13 C18 1.369(3)
C14 C33 1.370(4)
C16 C26 1.406(4)
C17 C25 1.481(4)
C19 C22 1.506(4)
C19 C25 1.527(4)
C20 O31 1.198(4)
C21 C27 1.517(4)
C22 C30 1.518(4)
C24 C26 1.364(4)
C24 C33 1.367(5)
C27 C28 1.518(4)
C30 C34 1.686(5)
C32 C35 1.477(5)
C34 C35 1.413(5)
